data_7121480
loop_
_publ_author_name
'Vibhute, Amol M.'
'Deva Priyakumar, U.'
'Ravi, Arthi'
'Sureshan, Kana M.'

_publ_section_title
;
 Model molecules to classify CHO hydrogen-bonds.
;
_journal_issue 36
_journal_name_full 'Chemical communications (Cambridge, England)'
_journal_page_first 4629
_journal_page_last 4632
_journal_paper_doi 10.1039/c8cc01653d
_journal_volume 54
_journal_year 2018
_chemical_formula_moiety 'C13 H12 O8 S'
_chemical_formula_sum 'C13 H12 O8 S'
_chemical_formula_weight 328.29
_space_group_crystal_system triclinic
_space_group_IT_number 2
_space_group_name_Hall '-P 1'
_space_group_name_H-M_alt 'P -1'
_symmetry_space_group_name_Hall '-P 1'
_symmetry_space_group_name_H-M 'P -1'
_atom_sites_solution_hydrogens geom
_audit_creation_method SHELXL-2014/7
_audit_update_record
;
2018-04-03 deposited with the CCDC.
2018-04-11 downloaded from the CCDC.
;
_cell_angle_alpha 107.610(4)
_cell_angle_beta 102.745(4)
_cell_angle_gamma 109.140(4)
_cell_formula_units_Z 2
_cell_length_a 7.8234(7)
_cell_length_b 9.9598(9)
_cell_length_c 9.9951(9)
_cell_measurement_reflns_used 7262
_cell_measurement_temperature 296(2)
_cell_measurement_theta_max 28.14
_cell_measurement_theta_min 2.37
_cell_volume 655.56(11)
_computing_cell_refinement 'APEX2/SAINT (Bruker, 2004)'
_computing_data_collection 'APEX2 (Bruker, 2004)'
_computing_data_reduction 'SAINT/XPREP (Bruker, 2004)'
_computing_molecular_graphics 'ORTEP3 (Farrugia, 1997) and Mercury (Bruno et al., 2002)'
_computing_publication_material 'SHELXL-2014 (Sheldrick, 2014)'
_computing_structure_refinement 'SHELXL-2014/7 (Sheldrick, 2014)'
_computing_structure_solution 'SHELXL-2014 (Sheldrick, 2014)'
_diffrn_ambient_temperature 296(2)
_diffrn_measured_fraction_theta_full 0.993
_diffrn_measured_fraction_theta_max 0.971
_diffrn_measurement_device_type 'Bruker APEX-II CCD'
_diffrn_measurement_method '\f and \w scans'
_diffrn_radiation_type MoK\a
_diffrn_radiation_wavelength 0.71073
_diffrn_reflns_av_R_equivalents 0.0257
_diffrn_reflns_av_unetI/netI 0.0263
_diffrn_reflns_Laue_measured_fraction_full 0.993
_diffrn_reflns_Laue_measured_fraction_max 0.971
_diffrn_reflns_limit_h_max 10
_diffrn_reflns_limit_h_min -10
_diffrn_reflns_limit_k_max 13
_diffrn_reflns_limit_k_min -12
_diffrn_reflns_limit_l_max 12
_diffrn_reflns_limit_l_min -13
_diffrn_reflns_number 10874
_diffrn_reflns_point_group_measured_fraction_full 0.993
_diffrn_reflns_point_group_measured_fraction_max 0.971
_diffrn_reflns_theta_full 25.242
_diffrn_reflns_theta_max 28.407
_diffrn_reflns_theta_min 2.370
_diffrn_source 'fine-focus sealed tube'
_exptl_absorpt_coefficient_mu 0.290
_exptl_absorpt_correction_T_max 0.9579
_exptl_absorpt_correction_T_min 0.9444
_exptl_absorpt_correction_type multi-scan
_exptl_absorpt_process_details SADABS
_exptl_crystal_colour colourless
_exptl_crystal_density_diffrn 1.663
_exptl_crystal_density_meas 1.663
_exptl_crystal_density_method none
_exptl_crystal_description block
_exptl_crystal_F_000 340
_exptl_crystal_size_max 0.20
_exptl_crystal_size_mid 0.15
_exptl_crystal_size_min 0.15
_refine_diff_density_max 0.566
_refine_diff_density_min -0.918
_refine_diff_density_rms 0.066
_refine_ls_extinction_method none
_refine_ls_goodness_of_fit_ref 1.072
_refine_ls_hydrogen_treatment constr
_refine_ls_matrix_type full
_refine_ls_number_parameters 199
_refine_ls_number_reflns 3195
_refine_ls_number_restraints 1
_refine_ls_restrained_S_all 1.076
_refine_ls_R_factor_all 0.0742
_refine_ls_R_factor_gt 0.0558
_refine_ls_shift/su_max 0.000
_refine_ls_shift/su_mean 0.000
_refine_ls_structure_factor_coef Fsqd
_refine_ls_weighting_details 'w=1/[\s^2^(Fo^2^)+(0.0397P)^2^+1.0076P] where P=(Fo^2^+2Fc^2^)/3'
_refine_ls_weighting_scheme calc
_refine_ls_wR_factor_gt 0.1232
_refine_ls_wR_factor_ref 0.1350
_reflns_Friedel_coverage 0.000
_reflns_number_gt 2560
_reflns_number_total 3195
_reflns_threshold_expression 'I > 2\s(I)'
_cod_data_source_file c8cc01653d2.cif
_cod_data_source_block shelx_CCDC3
_cod_depositor_comments 'Adding full bibliography for 7121475--7121481.cif.'
_cod_original_cell_volume 655.56(10)
_cod_database_code 7121480
_shelx_shelxl_version_number 2014/7
_shelx_space_group_comment
;
The symmetry employed for this shelxl refinement is uniquely defined
by the following loop, which should always be used as a source of
symmetry information in preference to the above space-group names.
They are only intended as comments.
;
_shelx_estimated_absorpt_t_min 0.944
_shelx_estimated_absorpt_t_max 0.958

loop_
_space_group_symop_operation_xyz
'x, y, z'
'-x, -y, -z'

loop_
_atom_site_label
_atom_site_type_symbol
_atom_site_fract_x
_atom_site_fract_y
_atom_site_fract_z
_atom_site_U_iso_or_equiv
_atom_site_adp_type
_atom_site_occupancy
_atom_site_site_symmetry_order
_atom_site_calc_flag
_atom_site_refinement_flags_posn
_atom_site_refinement_flags_adp
S1 S 1.33058(10) 0.76762(10) 0.19870(7) 0.0473(2) Uani 1 1 d . U
O8 O 1.3124(3) 0.7323(3) 0.0473(2) 0.0657(8) Uani 1 1 d . .
O6 O 1.2197(2) 0.8714(2) 0.23692(18) 0.0343(4) Uani 1 1 d . .
O1 O 0.8829(2) 0.82001(17) 0.43825(16) 0.0229(3) Uani 1 1 d . .
O7 O 1.5165(3) 0.8386(3) 0.3121(2) 0.0562(7) Uani 1 1 d . .
O4 O 1.2005(3) 0.6123(2) 0.2045(2) 0.0531(5) Uani 1 1 d . U
O5 O 1.1470(2) 0.79513(19) 0.56594(17) 0.0294(4) Uani 1 1 d . .
O3 O 0.8668(3) 0.57513(19) 0.4110(2) 0.0372(5) Uani 1 1 d . .
O2 O 0.6433(3) 0.5854(2) 0.1525(2) 0.0438(5) Uani 1 1 d . .
H2' H 0.6137 0.6540 0.1951 0.066 Uiso 1 1 calc R U
C6 C 1.1597(3) 0.8836(3) 0.3681(2) 0.0265(5) Uani 1 1 d . .
H6 H 1.2129 0.9930 0.4375 0.032 Uiso 1 1 calc R U
C1 C 0.9388(3) 0.8140(3) 0.3097(2) 0.0254(5) Uani 1 1 d . .
H1 H 0.8936 0.8758 0.2635 0.030 Uiso 1 1 calc R U
C7 C 0.9433(3) 0.7328(2) 0.5105(3) 0.0276(5) Uani 1 1 d . .
C8 C 0.8682(4) 0.7438(3) 0.6367(3) 0.0316(5) Uani 1 1 d . .
C13 C 0.9884(4) 0.7997(3) 0.7847(3) 0.0380(6) Uani 1 1 d . .
H13 H 1.1213 0.8320 0.8087 0.046 Uiso 1 1 calc R U
C12 C 0.9095(5) 0.8072(3) 0.8965(3) 0.0463(7) Uani 1 1 d . .
H12 H 0.9903 0.8447 0.9955 0.056 Uiso 1 1 calc R U
C11 C 0.7136(5) 0.7599(4) 0.8631(3) 0.0498(8) Uani 1 1 d . .
H11 H 0.6622 0.7651 0.9391 0.060 Uiso 1 1 calc R U
C4 C 1.1428(4) 0.6222(3) 0.3363(3) 0.0426(7) Uani 1 1 d . .
H4 H 1.1864 0.5610 0.3843 0.051 Uiso 1 1 calc R U
C5 C 1.2244(3) 0.7908(3) 0.4494(3) 0.0302(5) Uani 1 1 d . .
H5 H 1.3660 0.8350 0.4912 0.036 Uiso 1 1 calc R U
C2 C 0.8470(3) 0.6439(3) 0.1977(3) 0.0332(6) Uani 1 1 d . .
H2 H 0.8865 0.6353 0.1101 0.040 Uiso 1 1 calc R U
C3 C 0.9223(4) 0.5565(3) 0.2805(3) 0.0412(7) Uani 1 1 d . .
H3 H 0.8664 0.4459 0.2139 0.049 Uiso 1 1 calc R U
C10 C 0.5926(5) 0.7042(4) 0.7149(3) 0.0523(8) Uani 1 1 d . .
H10 H 0.4599 0.6723 0.6914 0.063 Uiso 1 1 calc R U
C9 C 0.6701(4) 0.6964(3) 0.6028(3) 0.0419(7) Uani 1 1 d . .
H9 H 0.5890 0.6591 0.5039 0.050 Uiso 1 1 calc R U

loop_
_atom_site_aniso_label
_atom_site_aniso_U_11
_atom_site_aniso_U_22
_atom_site_aniso_U_33
_atom_site_aniso_U_23
_atom_site_aniso_U_13
_atom_site_aniso_U_12
S1 0.0414(4) 0.0703(5) 0.0204(3) -0.0070(3) 0.0003(3) 0.0425(4)
O8 0.0581(13) 0.107(2) 0.0231(10) -0.0045(11) 0.0064(9) 0.0585(14)
O6 0.0329(9) 0.0486(11) 0.0205(8) 0.0033(7) 0.0072(7) 0.0276(8)
O1 0.0279(8) 0.0202(8) 0.0193(7) 0.0062(6) 0.0024(6) 0.0141(7)
O7 0.0369(10) 0.0947(18) 0.0275(10) 0.0019(10) 0.0024(8) 0.0438(12)
O4 0.0517(11) 0.0469(10) 0.0370(11) -0.0160(8) -0.0047(8) 0.0368(9)
O5 0.0280(8) 0.0244(8) 0.0226(8) 0.0035(6) -0.0063(6) 0.0114(7)
O3 0.0394(10) 0.0150(8) 0.0354(10) 0.0004(7) -0.0102(8) 0.0103(7)
O2 0.0305(9) 0.0421(11) 0.0335(10) -0.0043(8) -0.0107(7) 0.0186(8)
C6 0.0314(11) 0.0291(12) 0.0161(10) 0.0007(9) 0.0040(8) 0.0203(10)
C1 0.0306(11) 0.0285(12) 0.0164(9) 0.0038(8) 0.0022(8) 0.0207(10)
C7 0.0292(11) 0.0154(10) 0.0241(11) 0.0039(8) -0.0074(9) 0.0080(9)
C8 0.0350(13) 0.0180(11) 0.0278(12) 0.0102(9) -0.0038(10) 0.0039(10)
C13 0.0419(14) 0.0283(13) 0.0296(13) 0.0091(10) -0.0054(11) 0.0127(11)
C12 0.0604(19) 0.0371(15) 0.0254(13) 0.0107(11) -0.0027(12) 0.0157(14)
C11 0.060(2) 0.0401(16) 0.0321(14) 0.0180(13) 0.0077(13) 0.0040(15)
C4 0.0446(15) 0.0311(14) 0.0355(14) -0.0058(11) -0.0080(11) 0.0291(12)
C5 0.0311(12) 0.0263(12) 0.0227(11) -0.0010(9) -0.0040(9) 0.0186(10)
C2 0.0308(12) 0.0321(13) 0.0202(11) -0.0054(9) -0.0070(9) 0.0191(11)
C3 0.0415(14) 0.0226(12) 0.0352(14) -0.0083(10) -0.0114(11) 0.0197(11)
C10 0.0413(16) 0.0509(19) 0.0396(16) 0.0211(14) 0.0035(13) -0.0052(14)
C9 0.0358(14) 0.0398(15) 0.0282(13) 0.0171(11) -0.0030(10) -0.0029(12)

loop_
_atom_type_symbol
_atom_type_description
_atom_type_scat_dispersion_real
_atom_type_scat_dispersion_imag
_atom_type_scat_source
C C 0.0033 0.0016 'International Tables Vol C Tables 4.2.6.8 and 6.1.1.4'
H H 0.0000 0.0000 'International Tables Vol C Tables 4.2.6.8 and 6.1.1.4'
O O 0.0106 0.0060 'International Tables Vol C Tables 4.2.6.8 and 6.1.1.4'
S S 0.1246 0.1234 'International Tables Vol C Tables 4.2.6.8 and 6.1.1.4'

loop_
_geom_angle_atom_site_label_1
_geom_angle_atom_site_label_2
_geom_angle_atom_site_label_3
_geom_angle
O8 S1 O7 120.18(14)
O8 S1 O6 106.66(12)
O7 S1 O6 109.17(11)
O8 S1 O4 106.47(15)
O7 S1 O4 110.44(14)
O6 S1 O4 102.42(11)
C6 O6 S1 118.27(15)
C7 O1 C1 113.07(17)
C4 O4 S1 118.45(16)
C7 O5 C5 112.06(17)
C7 O3 C3 112.0(2)
C2 O2 H2' 109.5
O6 C6 C1 107.08(17)
O6 C6 C5 111.54(17)
C1 C6 C5 108.2(2)
O6 C6 H6 110.0
C1 C6 H6 110.0
C5 C6 H6 110.0
O1 C1 C6 106.22(16)
O1 C1 C2 108.0(2)
C6 C1 C2 112.46(18)
O1 C1 H1 110.0
C6 C1 H1 110.0
C2 C1 H1 110.0
O5 C7 O3 109.52(19)
O5 C7 O1 109.67(18)
O3 C7 O1 111.07(17)
O5 C7 C8 110.38(18)
O3 C7 C8 109.0(2)
O1 C7 C8 107.18(19)
C13 C8 C9 119.4(3)
C13 C8 C7 122.6(2)
C9 C8 C7 118.0(2)
C12 C13 C8 119.6(3)
C12 C13 H13 120.2
C8 C13 H13 120.2
C11 C12 C13 121.0(3)
C11 C12 H12 119.5
C13 C12 H12 119.5
C12 C11 C10 119.5(3)
C12 C11 H11 120.2
C10 C11 H11 120.2
O4 C4 C3 107.1(2)
O4 C4 C5 111.4(2)
C3 C4 C5 108.17(19)
O4 C4 H4 110.0
C3 C4 H4 110.0
C5 C4 H4 110.0
O5 C5 C4 109.0(2)
O5 C5 C6 108.85(17)
C4 C5 C6 108.23(19)
O5 C5 H5 110.2
C4 C5 H5 110.2
C6 C5 H5 110.2
O2 C2 C1 109.46(18)
O2 C2 C3 110.9(2)
C1 C2 C3 106.20(18)
O2 C2 H2 110.1
C1 C2 H2 110.1
C3 C2 H2 110.1
O3 C3 C4 107.0(2)
O3 C3 C2 108.7(2)
C4 C3 C2 111.9(3)
O3 C3 H3 109.7
C4 C3 H3 109.7
C2 C3 H3 109.7
C9 C10 C11 119.8(3)
C9 C10 H10 120.1
C11 C10 H10 120.1
C10 C9 C8 120.5(2)
C10 C9 H9 119.7
C8 C9 H9 119.7

loop_
_geom_bond_atom_site_label_1
_geom_bond_atom_site_label_2
_geom_bond_distance
S1 O8 1.409(2)
S1 O7 1.4187(19)
S1 O6 1.5693(17)
S1 O4 1.575(3)
O6 C6 1.471(3)
O1 C7 1.413(2)
O1 C1 1.436(3)
O4 C4 1.470(4)
O5 C7 1.409(3)
O5 C5 1.422(3)
O3 C7 1.411(3)
O3 C3 1.443(4)
O2 C2 1.413(3)
O2 H2' 0.8200
C6 C1 1.528(3)
C6 C5 1.533(3)
C6 H6 0.9800
C1 C2 1.529(3)
C1 H1 0.9800
C7 C8 1.495(4)
C8 C13 1.388(3)
C8 C9 1.390(4)
C13 C12 1.385(4)
C13 H13 0.9300
C12 C11 1.374(5)
C12 H12 0.9300
C11 C10 1.392(4)
C11 H11 0.9300
C4 C3 1.526(4)
C4 C5 1.528(3)
C4 H4 0.9800
C5 H5 0.9800
C2 C3 1.531(4)
C2 H2 0.9800
C3 H3 0.9800
C10 C9 1.381(4)
C10 H10 0.9300
C9 H9 0.9300
